data_2226177
loop_
_publ_author_name
'Schulz, Stefan'
'Drexler, Hans-Joachim'
'Heller, Detlef'

_publ_section_title
;
 (+)-{1,2-Bis[(2<i>R</i>,5<i>R</i>)-2,5-dimethylphospholan-1-yl]ethane-\k^2^<i>P</i>,<i>P</i>'}(\h^4^-cycloocta-1,5-diene)rhodium(I)
 tetrafluoridoborate
;
_journal_coeditor_code IM2198
_journal_issue 6
_journal_name_full 'Acta Crystallographica Section E'
_journal_page_first m721
_journal_page_last m722
_journal_paper_doi 10.1107/S1600536810019859
_journal_volume 66
_journal_year 2010
_chemical_formula_iupac '[Rh (C8 H12) (C14 H28 P2)] B F4'
_chemical_formula_moiety 'C22 H40 P2 Rh +, B F4 -'
_chemical_formula_sum 'C22 H40 B F4 P2 Rh'
_chemical_formula_weight 556.20
_chemical_name_systematic
;
(+)-{1,2-Bis[(2<i>R</i>,5<i>R</i>)-2,5-dimethylphospholan-1-yl]ethane-
\k^2^<i>P</i>,<i>P</i>'}(\h^4^-cycloocta-1,5-diene)rhodium(I)
tetrafluoridoborate
;
_space_group_IT_number 19
_symmetry_cell_setting orthorhombic
_symmetry_space_group_name_Hall 'P 2ac 2ab'
_symmetry_space_group_name_H-M 'P 21 21 21'
_atom_sites_solution_hydrogens geom
_atom_sites_solution_primary direct
_atom_sites_solution_secondary difmap
_audit_creation_method SHELXL-97
_cell_angle_alpha 90.00
_cell_angle_beta 90.00
_cell_angle_gamma 90.00
_cell_formula_units_Z 12
_cell_length_a 10.224(2)
_cell_length_b 14.771(3)
_cell_length_c 50.158(10)
_cell_measurement_reflns_used 35629
_cell_measurement_temperature 200(2)
_cell_measurement_theta_max 26.10
_cell_measurement_theta_min 1.44
_cell_volume 7575(3)
_computing_cell_refinement 'X-AREA (Stoe & Cie, 2005)'
_computing_data_collection 'X-AREA (Stoe & Cie, 2005)'
_computing_data_reduction 'X-RED (Stoe & Cie, 2005)'
_computing_molecular_graphics 'SHELXTL (Sheldrick, 2008)'
_computing_publication_material 'SHELXTL (Sheldrick, 2008)'
_computing_structure_refinement 'SHELXL97 (Sheldrick, 2008)'
_computing_structure_solution 'SHELXS97 (Sheldrick, 2008)'
_diffrn_ambient_temperature 200(2)
_diffrn_detector_area_resol_mean 6.67
_diffrn_measured_fraction_theta_full 0.990
_diffrn_measured_fraction_theta_max 0.990
_diffrn_measurement_device '2-circle goniometer'
_diffrn_measurement_device_type 'Stoe IPDS 2'
_diffrn_measurement_method 'rotation method'
_diffrn_radiation_monochromator graphite
_diffrn_radiation_source 'fine-focus sealed tube'
_diffrn_radiation_type MoK\a
_diffrn_radiation_wavelength 0.71073
_diffrn_reflns_av_R_equivalents 0.0547
_diffrn_reflns_av_sigmaI/netI 0.0838
_diffrn_reflns_limit_h_max 12
_diffrn_reflns_limit_h_min -12
_diffrn_reflns_limit_k_max 17
_diffrn_reflns_limit_k_min -17
_diffrn_reflns_limit_l_max 59
_diffrn_reflns_limit_l_min -59
_diffrn_reflns_number 67186
_diffrn_reflns_theta_full 25.00
_diffrn_reflns_theta_max 25.00
_diffrn_reflns_theta_min 1.44
_exptl_absorpt_coefficient_mu 0.840
_exptl_absorpt_correction_T_max 0.9451
_exptl_absorpt_correction_T_min 0.8525
_exptl_absorpt_correction_type numerical
_exptl_absorpt_process_details '(<i>X-SHAPE</i> and <i>X-RED32</i>; Stoe & Cie, 2005)'
_exptl_crystal_colour red
_exptl_crystal_density_diffrn 1.463
_exptl_crystal_density_method 'not measured'
_exptl_crystal_description 'part of rod'
_exptl_crystal_F_000 3456
_exptl_crystal_size_max 0.200
_exptl_crystal_size_mid 0.133
_exptl_crystal_size_min 0.100
_refine_diff_density_max 0.372
_refine_diff_density_min -0.275
_refine_ls_abs_structure_details 'Flack (1983), 5822 Friedel pairs'
_refine_ls_abs_structure_Flack -0.03(2)
_refine_ls_extinction_method none
_refine_ls_goodness_of_fit_ref 0.872
_refine_ls_hydrogen_treatment constr
_refine_ls_matrix_type full
_refine_ls_number_parameters 804
_refine_ls_number_reflns 13252
_refine_ls_number_restraints 77
_refine_ls_restrained_S_all 0.888
_refine_ls_R_factor_all 0.0493
_refine_ls_R_factor_gt 0.0319
_refine_ls_shift/su_max 0.005
_refine_ls_shift/su_mean 0.000
_refine_ls_structure_factor_coef Fsqd
_refine_ls_weighting_details 'calc w=1/[\s^2^(Fo^2^)+(0.0000P)^2^+0.0000P] where P=(Fo^2^+2Fc^2^)/3'
_refine_ls_weighting_scheme calc
_refine_ls_wR_factor_gt 0.0445
_refine_ls_wR_factor_ref 0.0460
_reflns_number_gt 9566
_reflns_number_total 13252
_reflns_threshold_expression I>2sigma(I)
_cod_data_source_file im2198.cif
_cod_data_source_block I
_cod_database_code 2226177
_cod_database_fobs_code 2226177

loop_
_symmetry_equiv_pos_as_xyz
'x, y, z'
'-x+1/2, -y, z+1/2'
'-x, y+1/2, -z+1/2'
'x+1/2, -y+1/2, -z'

loop_
_atom_site_type_symbol
_atom_site_label
_atom_site_fract_x
_atom_site_fract_y
_atom_site_fract_z
_atom_site_U_iso_or_equiv
_atom_site_adp_type
_atom_site_calc_flag
_atom_site_refinement_flags
_atom_site_occupancy
_atom_site_disorder_assembly
_atom_site_disorder_group
Rh Rh1 0.82592(3) 0.50648(3) 0.225528(7) 0.03098(9) Uani d . 1 C .
Rh Rh2 0.68473(4) 0.17120(3) 0.070150(7) 0.03643(10) Uani d . 1 . .
Rh Rh3 0.30533(4) 0.65212(3) 0.096621(7) 0.03681(10) Uani d . 1 . .
P P1 0.86072(10) 0.52268(9) 0.27014(3) 0.0334(3) Uani d . 1 . .
P P2 0.61906(11) 0.47364(9) 0.23907(3) 0.0376(3) Uani d . 1 . .
P P21 0.68588(15) 0.12890(9) 0.11366(3) 0.0398(3) Uani d . 1 . .
P P22 0.90416(12) 0.17094(11) 0.07562(3) 0.0387(4) Uani d . 1 . .
P P31 0.11683(12) 0.73359(10) 0.09291(3) 0.0398(4) Uani d . 1 . .
P P32 0.32525(15) 0.68615(9) 0.05279(2) 0.0372(3) Uani d . 1 . .
C C1 1.0259(5) 0.4697(4) 0.21284(11) 0.0443(15) Uani d D 1 . .
H H1A 1.0760 0.4408 0.2277 0.053 Uiso calc PR 0.50 A 5
H H1B 1.0789 0.4382 0.2262 0.053 Uiso d PR 0.50 A 6
C C2 1.0220(5) 0.5638(4) 0.21560(12) 0.0462(16) Uani d D 1 C .
H H2A 1.0722 0.5886 0.2311 0.055 Uiso calc PR 0.50 B 3
H H2B 1.0696 0.5869 0.2311 0.055 Uiso d PR 0.50 B 4
C C3 1.0234(9) 0.6181(9) 0.1923(2) 0.045(4) Uiso d PD 0.50 C 3
H H3A 1.0627 0.5834 0.1775 0.053 Uiso calc PR 0.50 C 3
H H3B 1.0783 0.6722 0.1955 0.053 Uiso calc PR 0.50 C 3
C C4 0.8848(8) 0.6481(8) 0.1845(2) 0.042(3) Uiso d PD 0.50 C 3
H H4A 0.8855 0.6706 0.1659 0.051 Uiso calc PR 0.50 C 3
H H4B 0.8570 0.6984 0.1962 0.051 Uiso calc PR 0.50 C 3
C C3' 0.9846(14) 0.6392(10) 0.1936(3) 0.065(5) Uiso d PD 0.50 C 4
H H3C 0.9500 0.6932 0.2029 0.078 Uiso calc PR 0.50 C 4
H H3D 1.0654 0.6576 0.1842 0.078 Uiso calc PR 0.50 C 4
C C4' 0.8841(10) 0.6086(9) 0.1729(2) 0.060(4) Uiso d PD 0.50 C 4
H H4C 0.8501 0.6615 0.1629 0.072 Uiso calc PR 0.50 C 4
H H4D 0.9248 0.5662 0.1600 0.072 Uiso calc PR 0.50 C 4
C C5 0.7798(5) 0.5645(5) 0.18707(12) 0.0626(19) Uani d D 1 . .
H H5A 0.6873 0.5863 0.1862 0.075 Uiso calc PR 0.50 C 3
H H5B 0.6928 0.5915 0.1850 0.075 Uiso d PR 0.50 C 4
C C6 0.7889(5) 0.4703(5) 0.18289(11) 0.063(2) Uani d D 1 C .
H H6A 0.7077 0.4359 0.1783 0.076 Uiso calc PR 0.50 D 5
H H6B 0.7014 0.4440 0.1810 0.076 Uiso d PR 0.50 D 6
C C7 0.9149(9) 0.4465(8) 0.1687(2) 0.043(3) Uiso d PD 0.50 C 5
H H7A 0.9548 0.5015 0.1609 0.052 Uiso calc PR 0.50 C 5
H H7B 0.8975 0.4028 0.1541 0.052 Uiso calc PR 0.50 C 5
C C8 1.0077(12) 0.4043(9) 0.1895(2) 0.048(4) Uiso d PD 0.50 C 5
H H8A 0.9707 0.3464 0.1960 0.058 Uiso calc PR 0.50 C 5
H H8B 1.0935 0.3914 0.1811 0.058 Uiso calc PR 0.50 C 5
C C7' 0.8969(8) 0.3997(8) 0.1755(2) 0.040(3) Uiso d PD 0.50 C 6
H H7C 0.8748 0.3403 0.1835 0.048 Uiso calc PR 0.50 C 6
H H7D 0.9002 0.3922 0.1559 0.048 Uiso calc PR 0.50 C 6
C C8' 1.0314(9) 0.4306(9) 0.1857(2) 0.037(4) Uiso d PD 0.50 C 6
H H8C 1.0917 0.3781 0.1858 0.045 Uiso calc PR 0.50 C 6
H H8D 1.0674 0.4764 0.1733 0.045 Uiso calc PR 0.50 C 6
C C9 0.7140(4) 0.4873(4) 0.28857(9) 0.0419(13) Uani d . 1 . .
H H9A 0.7141 0.4208 0.2910 0.050 Uiso calc R 1 . .
H H9B 0.7128 0.5161 0.3064 0.050 Uiso calc R 1 . .
C C10 0.5960(4) 0.5158(4) 0.27287(10) 0.0389(13) Uani d . 1 . .
H H10A 0.5879 0.5825 0.2728 0.047 Uiso calc R 1 . .
H H10B 0.5157 0.4897 0.2808 0.047 Uiso calc R 1 . .
C C11 1.0028(5) 0.4737(4) 0.28699(11) 0.0421(14) Uani d . 1 . .
H H11A 1.0766 0.4749 0.2739 0.051 Uiso calc R 1 . .
C C12 1.0378(5) 0.5388(4) 0.30895(12) 0.0560(17) Uani d . 1 . .
H H12A 1.1288 0.5288 0.3150 0.067 Uiso calc R 1 . .
H H12B 0.9784 0.5310 0.3244 0.067 Uiso calc R 1 . .
C C13 1.0227(5) 0.6331(4) 0.29706(13) 0.0573(17) Uani d . 1 . .
H H13A 1.0945 0.6450 0.2843 0.069 Uiso calc R 1 . .
H H13B 1.0268 0.6792 0.3114 0.069 Uiso calc R 1 . .
C C14 0.8908(5) 0.6387(3) 0.28275(10) 0.0425(13) Uani d . 1 . .
H H14A 0.8236 0.6502 0.2968 0.051 Uiso calc R 1 . .
C C15 0.9866(6) 0.3764(4) 0.29560(13) 0.064(2) Uani d . 1 . .
H H15A 1.0675 0.3553 0.3040 0.096 Uiso calc R 1 . .
H H15B 0.9673 0.3388 0.2800 0.096 Uiso calc R 1 . .
H H15C 0.9144 0.3720 0.3084 0.096 Uiso calc R 1 . .
C C16 0.8791(5) 0.7152(3) 0.26294(12) 0.0620(16) Uani d . 1 . .
H H16A 0.8968 0.7728 0.2719 0.093 Uiso calc R 1 . .
H H16B 0.7905 0.7161 0.2555 0.093 Uiso calc R 1 . .
H H16C 0.9425 0.7063 0.2485 0.093 Uiso calc R 1 . .
C C17 0.4699(4) 0.4987(5) 0.21980(11) 0.0554(16) Uani d . 1 . .
H H17A 0.4949 0.5009 0.2005 0.067 Uiso calc R 1 . .
C C18 0.3837(5) 0.4154(5) 0.22387(14) 0.070(2) Uani d . 1 . .
H H18A 0.3379 0.4193 0.2412 0.084 Uiso calc R 1 . .
H H18B 0.3172 0.4117 0.2096 0.084 Uiso calc R 1 . .
C C19 0.4703(5) 0.3331(5) 0.22324(13) 0.0680(18) Uani d . 1 . .
H H19A 0.5005 0.3215 0.2048 0.082 Uiso calc R 1 . .
H H19B 0.4212 0.2794 0.2295 0.082 Uiso calc R 1 . .
C C20 0.5874(4) 0.3504(4) 0.24144(11) 0.0518(15) Uani d . 1 . .
H H20A 0.5594 0.3372 0.2601 0.062 Uiso calc R 1 . .
C C21 0.4052(6) 0.5867(4) 0.22654(14) 0.075(2) Uani d . 1 . .
H H21A 0.3279 0.5949 0.2152 0.113 Uiso calc R 1 . .
H H21B 0.4667 0.6365 0.2235 0.113 Uiso calc R 1 . .
H H21C 0.3787 0.5863 0.2453 0.113 Uiso calc R 1 . .
C C22 0.7015(6) 0.2899(3) 0.23517(13) 0.0694(17) Uani d . 1 . .
H H22A 0.6753 0.2265 0.2373 0.104 Uiso calc R 1 . .
H H22B 0.7738 0.3034 0.2474 0.104 Uiso calc R 1 . .
H H22C 0.7299 0.3004 0.2168 0.104 Uiso calc R 1 . .
C C31 0.4901(5) 0.2375(4) 0.06897(12) 0.0472(15) Uani d D 1 . .
H H31A 0.4595 0.2587 0.0868 0.057 Uiso calc R 1 . .
C C32 0.4687(4) 0.1448(4) 0.06465(12) 0.0498(17) Uani d D 1 . .
H H32A 0.4255 0.1122 0.0797 0.060 Uiso calc R 1 . .
C C33 0.4467(5) 0.1042(5) 0.03785(14) 0.083(2) Uani d D 1 . .
H H33A 0.3955 0.1476 0.0270 0.099 Uiso calc R 1 . .
H H33B 0.3929 0.0490 0.0400 0.099 Uiso calc R 1 . .
C C34 0.5688(6) 0.0794(6) 0.02254(15) 0.094(3) Uani d D 1 . .
H H34A 0.5913 0.0159 0.0269 0.113 Uiso calc R 1 . .
H H34B 0.5480 0.0817 0.0033 0.113 Uiso calc R 1 . .
C C35 0.6846(6) 0.1354(4) 0.02726(10) 0.0585(16) Uani d D 1 . .
H H35A 0.7680 0.1070 0.0210 0.070 Uiso calc R 1 . .
C C36 0.6906(7) 0.2298(4) 0.02921(10) 0.0593(16) Uani d D 1 . .
H H36A 0.7772 0.2561 0.0241 0.071 Uiso calc R 1 . .
C C37 0.5777(6) 0.2910(5) 0.02433(13) 0.090(3) Uani d D 1 . .
H H37A 0.5202 0.2631 0.0107 0.109 Uiso calc R 1 . .
H H37B 0.6106 0.3488 0.0170 0.109 Uiso calc R 1 . .
C C38 0.4976(7) 0.3108(5) 0.04901(12) 0.082(2) Uani d D 1 . .
H H38A 0.5346 0.3651 0.0578 0.098 Uiso calc R 1 . .
H H38B 0.4075 0.3260 0.0433 0.098 Uiso calc R 1 . .
C C39 0.8513(4) 0.1388(4) 0.12698(10) 0.0460(15) Uani d . 1 . .
H H39A 0.8702 0.2025 0.1318 0.055 Uiso calc R 1 . .
H H39B 0.8609 0.1011 0.1432 0.055 Uiso calc R 1 . .
C C40 0.9448(5) 0.1068(4) 0.10544(11) 0.0418(15) Uani d . 1 . .
H H40A 0.9338 0.0411 0.1022 0.050 Uiso calc R 1 . .
H H40B 1.0366 0.1183 0.1108 0.050 Uiso calc R 1 . .
C C41 0.5772(5) 0.1797(4) 0.13869(11) 0.0475(15) Uani d . 1 . .
H H41A 0.4928 0.1937 0.1295 0.057 Uiso calc R 1 . .
C C42 0.5498(6) 0.1038(5) 0.15788(13) 0.068(2) Uani d . 1 . .
H H42A 0.6250 0.0948 0.1700 0.082 Uiso calc R 1 . .
H H42B 0.4714 0.1177 0.1687 0.082 Uiso calc R 1 . .
C C43 0.5273(5) 0.0211(5) 0.14145(14) 0.071(2) Uani d . 1 . .
H H43A 0.4436 0.0265 0.1316 0.086 Uiso calc R 1 . .
H H43B 0.5223 -0.0329 0.1531 0.086 Uiso calc R 1 . .
C C44 0.6406(4) 0.0110(4) 0.12176(11) 0.0540(15) Uani d . 1 . .
H H44A 0.7155 -0.0157 0.1319 0.065 Uiso calc R 1 . .
C C45 0.6241(6) 0.2667(4) 0.15108(12) 0.073(2) Uani d . 1 . .
H H45A 0.5590 0.2883 0.1639 0.110 Uiso calc R 1 . .
H H45B 0.6365 0.3123 0.1371 0.110 Uiso calc R 1 . .
H H45C 0.7074 0.2561 0.1602 0.110 Uiso calc R 1 . .
C C46 0.6139(6) -0.0510(4) 0.09844(15) 0.076(2) Uani d . 1 . .
H H46A 0.5921 -0.1116 0.1050 0.115 Uiso calc R 1 . .
H H46B 0.6919 -0.0544 0.0871 0.115 Uiso calc R 1 . .
H H46C 0.5405 -0.0272 0.0880 0.115 Uiso calc R 1 . .
C C47 1.0193(5) 0.1383(5) 0.04934(12) 0.0551(17) Uani d . 1 . .
H H47A 0.9769 0.1515 0.0318 0.066 Uiso calc R 1 . .
C C48 1.1320(6) 0.2034(5) 0.05267(15) 0.081(2) Uani d . 1 . .
H H48A 1.1901 0.1832 0.0673 0.097 Uiso calc R 1 . .
H H48B 1.1838 0.2069 0.0360 0.097 Uiso calc R 1 . .
C C49 1.0735(7) 0.2941(5) 0.05912(15) 0.081(3) Uani d . 1 . .
H H49A 1.1432 0.3369 0.0645 0.098 Uiso calc R 1 . .
H H49B 1.0288 0.3190 0.0432 0.098 Uiso calc R 1 . .
C C50 0.9773(5) 0.2826(4) 0.08145(12) 0.0561(17) Uani d . 1 . .
H H50A 1.0296 0.2776 0.0982 0.067 Uiso calc R 1 . .
C C51 1.0593(6) 0.0383(5) 0.04937(14) 0.075(2) Uani d . 1 . .
H H51A 1.1193 0.0268 0.0345 0.113 Uiso calc R 1 . .
H H51B 0.9812 0.0004 0.0474 0.113 Uiso calc R 1 . .
H H51C 1.1028 0.0238 0.0662 0.113 Uiso calc R 1 . .
C C52 0.8835(7) 0.3609(4) 0.08534(14) 0.085(2) Uani d . 1 . .
H H52A 0.9331 0.4165 0.0886 0.127 Uiso calc R 1 . .
H H52B 0.8266 0.3484 0.1006 0.127 Uiso calc R 1 . .
H H52C 0.8299 0.3683 0.0693 0.127 Uiso calc R 1 . .
C C61 0.2458(6) 0.5608(4) 0.12921(12) 0.0613(18) Uani d D 1 . .
H H61A 0.1488 0.5543 0.1310 0.074 Uiso calc R 1 . .
C C62 0.2952(6) 0.6401(4) 0.14108(11) 0.0612(17) Uani d D 1 . .
H H62A 0.2276 0.6794 0.1497 0.073 Uiso calc R 1 . .
C C63 0.4270(6) 0.6461(6) 0.15322(12) 0.086(2) Uani d D 1 . .
H H63A 0.4506 0.5862 0.1606 0.103 Uiso calc R 1 . .
H H63B 0.4241 0.6897 0.1682 0.103 Uiso calc R 1 . .
C C64 0.5324(6) 0.6755(6) 0.13371(12) 0.087(2) Uani d D 1 . .
H H64A 0.5367 0.7424 0.1338 0.105 Uiso calc R 1 . .
H H64B 0.6176 0.6527 0.1403 0.105 Uiso calc R 1 . .
C C65 0.5158(5) 0.6449(5) 0.10556(12) 0.0596(19) Uani d D 1 . .
H H65A 0.5723 0.6777 0.0925 0.072 Uiso calc R 1 . .
C C66 0.4782(6) 0.5581(4) 0.09725(14) 0.0636(18) Uani d D 1 . .
H H66A 0.5112 0.5410 0.0792 0.076 Uiso calc R 1 . .
C C67 0.4544(6) 0.4795(5) 0.11517(14) 0.086(2) Uani d D 1 . .
H H67A 0.5153 0.4835 0.1305 0.104 Uiso calc R 1 . .
H H67B 0.4750 0.4232 0.1053 0.104 Uiso calc R 1 . .
C C68 0.3148(7) 0.4730(4) 0.12582(14) 0.091(2) Uani d D 1 . .
H H68A 0.2631 0.4348 0.1135 0.109 Uiso calc R 1 . .
H H68B 0.3171 0.4418 0.1433 0.109 Uiso calc R 1 . .
C C69 0.0849(5) 0.7563(4) 0.05786(11) 0.0496(16) Uani d . 1 . .
H H69A 0.0449 0.7027 0.0493 0.060 Uiso calc R 1 . .
H H69B 0.0240 0.8080 0.0560 0.060 Uiso calc R 1 . .
C C70 0.2147(5) 0.7783(4) 0.04481(12) 0.0558(16) Uani d . 1 . .
H H70A 0.2495 0.8362 0.0517 0.067 Uiso calc R 1 . .
H H70B 0.2040 0.7836 0.0253 0.067 Uiso calc R 1 . .
C C71 -0.0378(5) 0.6989(4) 0.10800(11) 0.0463(15) Uani d . 1 . .
H H71A -0.0154 0.6674 0.1250 0.056 Uiso calc R 1 . .
C C72 -0.1042(5) 0.7865(4) 0.11559(13) 0.0587(18) Uani d . 1 . .
H H72A -0.1437 0.8153 0.0997 0.070 Uiso calc R 1 . .
H H72B -0.1740 0.7752 0.1289 0.070 Uiso calc R 1 . .
C C73 -0.0009(5) 0.8454(4) 0.12709(12) 0.0633(16) Uani d . 1 . .
H H73A 0.0264 0.8218 0.1447 0.076 Uiso calc R 1 . .
H H73B -0.0353 0.9075 0.1296 0.076 Uiso calc R 1 . .
C C74 0.1158(5) 0.8475(4) 0.10829(12) 0.0570(16) Uani d . 1 . .
H H74A 0.0934 0.8912 0.0938 0.068 Uiso calc R 1 . .
C C75 -0.1210(5) 0.6336(5) 0.09196(15) 0.088(3) Uani d . 1 . .
H H75A -0.2000 0.6183 0.1021 0.131 Uiso calc R 1 . .
H H75B -0.0709 0.5783 0.0884 0.131 Uiso calc R 1 . .
H H75C -0.1459 0.6619 0.0750 0.131 Uiso calc R 1 . .
C C76 0.2408(6) 0.8800(4) 0.12044(16) 0.092(3) Uani d . 1 . .
H H76A 0.2282 0.9410 0.1276 0.138 Uiso calc R 1 . .
H H76B 0.3094 0.8813 0.1068 0.138 Uiso calc R 1 . .
H H76C 0.2668 0.8389 0.1348 0.138 Uiso calc R 1 . .
C C77 0.4794(5) 0.7060(4) 0.03511(12) 0.0466(15) Uani d . 1 . .
H H77A 0.5483 0.6686 0.0440 0.056 Uiso calc R 1 . .
C C78 0.4552(5) 0.6657(4) 0.00776(11) 0.0618(16) Uani d . 1 . .
H H78A 0.4007 0.7070 -0.0031 0.074 Uiso calc R 1 . .
H H78B 0.5391 0.6557 -0.0016 0.074 Uiso calc R 1 . .
C C79 0.3853(6) 0.5768(4) 0.01195(13) 0.0663(19) Uani d . 1 . .
H H79A 0.4455 0.5320 0.0200 0.080 Uiso calc R 1 . .
H H79B 0.3540 0.5527 -0.0053 0.080 Uiso calc R 1 . .
C C80 0.2696(4) 0.5941(4) 0.03052(11) 0.0470(15) Uani d . 1 . .
H H80A 0.1958 0.6179 0.0195 0.056 Uiso calc R 1 . .
C C81 0.5255(6) 0.8022(4) 0.03515(14) 0.074(2) Uani d . 1 . .
H H81A 0.6094 0.8062 0.0258 0.111 Uiso calc R 1 . .
H H81B 0.5365 0.8228 0.0536 0.111 Uiso calc R 1 . .
H H81C 0.4609 0.8404 0.0261 0.111 Uiso calc R 1 . .
C C82 0.2231(5) 0.5091(4) 0.04417(11) 0.0670(17) Uani d . 1 . .
H H82A 0.1949 0.4651 0.0307 0.101 Uiso calc R 1 . .
H H82B 0.1495 0.5236 0.0559 0.101 Uiso calc R 1 . .
H H82C 0.2947 0.4833 0.0547 0.101 Uiso calc R 1 . .
B B1 0.7819(5) 0.7243(5) 0.35410(13) 0.0457(17) Uani d D 1 . .
F F1 0.7859(3) 0.6327(2) 0.35020(7) 0.0892(12) Uani d D 1 . .
F F2 0.7065(3) 0.7637(2) 0.33541(6) 0.0820(11) Uani d D 1 . .
F F3 0.9076(2) 0.7578(2) 0.35287(7) 0.0726(11) Uani d D 1 . .
F F4 0.7329(3) 0.7410(2) 0.37907(6) 0.0874(12) Uani d D 1 . .
B B3 0.6346(7) 0.8352(6) 0.19316(15) 0.061(2) Uani d D 1 . .
F F9 0.7009(3) 0.8256(3) 0.16969(6) 0.0978(12) Uani d D 1 . .
F F10 0.5025(3) 0.8416(3) 0.18800(7) 0.0834(11) Uani d D 1 . .
F F11 0.6560(4) 0.7609(3) 0.20857(9) 0.1390(19) Uani d D 1 . .
F F12 0.6746(4) 0.9104(3) 0.20584(8) 0.1192(17) Uani d D 1 . .
B B2 0.7930(8) 0.5482(7) 0.02251(15) 0.100(4) Uani d D 1 . .
F F5 0.9082(5) 0.5195(5) 0.03039(12) 0.090(3) Uiso d PD 0.618(7) E 1
F F6 0.7925(6) 0.6469(3) 0.02415(12) 0.104(3) Uiso d PD 0.618(7) E 1
F F7 0.6990(6) 0.5245(4) 0.04215(11) 0.073(3) Uiso d PD 0.618(7) E 1
F F8 0.7524(7) 0.5256(5) -0.00082(11) 0.125(4) Uiso d PD 0.618(7) E 1
F F5' 0.8285(11) 0.4399(5) 0.0204(2) 0.126(5) Uiso d PD 0.382(7) E 2
F F6' 0.9221(9) 0.5735(7) 0.0278(2) 0.094(4) Uiso d PD 0.382(7) E 2
F F7' 0.7174(11) 0.5484(9) 0.0412(2) 0.107(6) Uiso d PD 0.382(7) E 2
F F8' 0.7640(8) 0.5615(7) -0.00230(17) 0.072(4) Uiso d PD 0.382(7) E 2

loop_
_atom_site_aniso_label
_atom_site_aniso_U_11
_atom_site_aniso_U_22
_atom_site_aniso_U_33
_atom_site_aniso_U_12
_atom_site_aniso_U_13
_atom_site_aniso_U_23
Rh1 0.02789(17) 0.0373(2) 0.02778(19) 0.0001(2) 0.00228(18) 0.00123(18)
Rh2 0.0306(2) 0.0494(3) 0.0293(2) 0.0028(2) -0.0029(2) -0.0004(2)
Rh3 0.0333(2) 0.0494(3) 0.0278(2) 0.0021(2) 0.00166(19) 0.00467(19)
P1 0.0351(6) 0.0387(8) 0.0264(8) -0.0014(6) -0.0027(5) -0.0014(6)
P2 0.0310(6) 0.0492(10) 0.0325(8) -0.0029(6) 0.0030(6) -0.0011(7)
P21 0.0333(7) 0.0506(9) 0.0355(8) -0.0013(8) -0.0026(8) 0.0032(6)
P22 0.0322(7) 0.0491(10) 0.0349(9) -0.0039(7) -0.0032(6) 0.0045(8)
P31 0.0339(7) 0.0499(10) 0.0357(9) 0.0022(7) 0.0049(6) 0.0023(7)
P32 0.0340(7) 0.0477(8) 0.0299(7) 0.0041(8) 0.0038(7) 0.0052(6)
C1 0.028(3) 0.061(4) 0.044(4) 0.006(3) -0.005(2) -0.002(3)
C2 0.034(3) 0.065(5) 0.040(4) -0.011(3) 0.009(2) -0.002(3)
C5 0.037(4) 0.107(6) 0.043(4) 0.002(4) -0.001(3) 0.027(4)
C6 0.030(3) 0.127(6) 0.033(4) 0.018(4) -0.004(2) -0.014(4)
C9 0.051(3) 0.046(3) 0.029(3) -0.002(3) 0.002(2) -0.004(2)
C10 0.036(2) 0.046(4) 0.035(3) 0.001(3) 0.011(2) 0.000(3)
C11 0.041(3) 0.043(4) 0.042(3) 0.004(3) -0.005(2) -0.007(3)
C12 0.050(3) 0.062(4) 0.057(4) 0.002(3) -0.018(3) -0.016(3)
C13 0.058(4) 0.046(4) 0.068(5) -0.005(3) -0.013(3) -0.006(3)
C14 0.052(3) 0.040(3) 0.036(3) 0.001(3) -0.001(2) -0.003(2)
C15 0.081(5) 0.059(5) 0.053(5) 0.019(4) -0.021(3) 0.009(3)
C16 0.080(4) 0.040(4) 0.066(5) 0.001(3) 0.007(4) -0.007(3)
C17 0.033(3) 0.087(5) 0.046(4) -0.001(4) 0.001(2) -0.007(4)
C18 0.042(3) 0.110(6) 0.059(5) -0.015(4) 0.000(3) -0.010(4)
C19 0.052(3) 0.088(5) 0.064(4) -0.027(4) 0.008(3) -0.026(4)
C20 0.051(3) 0.058(4) 0.047(4) -0.012(3) 0.017(3) -0.005(3)
C21 0.057(4) 0.102(6) 0.066(5) 0.023(4) -0.009(4) 0.012(4)
C22 0.077(4) 0.044(3) 0.087(5) -0.006(3) 0.015(4) -0.008(3)
C31 0.041(3) 0.063(4) 0.038(4) 0.023(3) -0.001(3) -0.002(3)
C32 0.021(3) 0.080(5) 0.048(4) 0.004(3) -0.001(2) -0.010(4)
C33 0.051(4) 0.137(7) 0.060(5) -0.014(4) -0.007(3) -0.036(5)
C34 0.065(5) 0.149(8) 0.068(6) -0.011(5) 0.014(4) -0.052(5)
C35 0.037(3) 0.106(5) 0.033(3) 0.000(4) 0.000(3) -0.015(3)
C36 0.051(3) 0.096(5) 0.031(3) 0.010(4) -0.004(3) 0.019(3)
C37 0.076(5) 0.134(7) 0.061(5) 0.046(5) 0.006(4) 0.036(5)
C38 0.093(5) 0.095(6) 0.057(5) 0.047(4) -0.002(4) 0.022(4)
C39 0.044(3) 0.064(4) 0.029(3) 0.000(3) -0.003(2) 0.014(3)
C40 0.027(3) 0.053(4) 0.045(4) -0.007(3) -0.002(2) 0.009(3)
C41 0.039(3) 0.067(4) 0.037(3) 0.002(3) 0.000(2) 0.005(3)
C42 0.054(4) 0.101(6) 0.049(5) 0.000(4) 0.009(3) 0.021(4)
C43 0.056(4) 0.074(5) 0.085(6) -0.008(4) 0.013(3) 0.030(4)
C44 0.037(3) 0.060(4) 0.065(4) 0.006(3) -0.002(2) 0.013(3)
C45 0.073(4) 0.104(6) 0.044(4) -0.003(4) 0.001(3) -0.015(4)
C46 0.065(4) 0.041(4) 0.124(7) -0.011(3) -0.012(4) 0.015(4)
C47 0.038(3) 0.088(5) 0.040(4) 0.001(3) 0.000(2) 0.006(3)
C48 0.041(4) 0.124(7) 0.078(6) -0.009(4) 0.005(3) 0.022(5)
C49 0.067(4) 0.103(7) 0.075(6) -0.033(4) -0.009(4) 0.042(5)
C50 0.055(4) 0.057(4) 0.057(4) -0.015(3) -0.008(3) 0.022(3)
C51 0.060(4) 0.111(7) 0.055(5) 0.017(4) 0.005(3) -0.021(4)
C52 0.107(6) 0.047(4) 0.100(7) -0.003(4) -0.015(4) -0.004(4)
C61 0.067(4) 0.070(5) 0.047(4) -0.003(3) 0.015(3) 0.025(3)
C62 0.064(4) 0.087(5) 0.032(3) -0.008(4) 0.006(3) 0.009(3)
C63 0.086(5) 0.138(7) 0.034(4) -0.009(5) -0.004(3) 0.001(4)
C64 0.058(4) 0.149(8) 0.055(5) -0.010(5) -0.018(3) 0.012(5)
C65 0.034(3) 0.097(6) 0.048(4) 0.005(4) -0.011(3) 0.007(4)
C66 0.064(4) 0.074(5) 0.053(5) 0.028(4) 0.008(3) 0.011(4)
C67 0.113(6) 0.077(6) 0.069(5) 0.049(5) 0.011(4) 0.025(4)
C68 0.103(5) 0.063(5) 0.106(6) 0.015(5) 0.004(5) 0.024(4)
C69 0.043(3) 0.070(5) 0.037(4) 0.011(3) 0.002(3) 0.009(3)
C70 0.064(4) 0.063(4) 0.041(4) 0.014(3) 0.009(3) 0.020(3)
C71 0.037(3) 0.053(4) 0.049(4) 0.007(3) 0.008(2) -0.003(3)
C72 0.041(3) 0.081(5) 0.055(4) 0.022(3) 0.018(3) 0.005(3)
C73 0.073(4) 0.063(4) 0.054(4) 0.014(4) 0.016(3) -0.002(4)
C74 0.056(3) 0.044(4) 0.071(5) -0.002(3) 0.009(3) 0.005(3)
C75 0.047(4) 0.113(7) 0.103(7) -0.010(4) 0.019(4) -0.039(5)
C76 0.077(5) 0.067(5) 0.132(8) -0.012(4) -0.004(4) -0.041(4)
C77 0.044(3) 0.047(4) 0.048(4) -0.001(3) 0.003(3) -0.003(3)
C78 0.064(4) 0.078(5) 0.043(4) 0.000(4) 0.020(3) 0.004(4)
C79 0.063(4) 0.090(5) 0.046(4) -0.011(4) 0.014(3) -0.025(4)
C80 0.036(3) 0.069(4) 0.037(4) -0.004(3) -0.002(2) -0.004(3)
C81 0.073(4) 0.075(5) 0.074(5) -0.014(4) 0.023(4) -0.002(4)
C82 0.076(4) 0.068(4) 0.058(4) -0.011(4) -0.003(3) -0.009(4)
B1 0.035(4) 0.062(5) 0.040(4) 0.000(3) -0.002(3) 0.013(3)
F1 0.090(3) 0.073(3) 0.104(3) -0.003(2) -0.010(2) -0.001(2)
F2 0.066(2) 0.110(3) 0.070(3) 0.011(2) -0.019(2) 0.023(2)
F3 0.0399(19) 0.110(3) 0.068(3) -0.004(2) 0.0011(17) 0.032(2)
F4 0.068(2) 0.142(4) 0.052(3) -0.012(2) 0.0107(17) -0.010(2)
B3 0.059(5) 0.076(6) 0.049(5) 0.010(5) 0.007(3) 0.006(5)
F9 0.095(2) 0.145(4) 0.053(2) 0.026(3) 0.021(2) -0.015(2)
F10 0.070(2) 0.092(3) 0.089(3) 0.008(2) 0.0092(19) -0.009(2)
F11 0.136(4) 0.138(4) 0.143(5) 0.039(4) 0.004(3) 0.062(3)
F12 0.073(3) 0.151(4) 0.133(4) -0.025(3) 0.021(3) -0.068(3)
B2 0.073(6) 0.194(12) 0.034(5) 0.046(6) 0.002(4) -0.024(5)

loop_
_atom_type_symbol
_atom_type_description
_atom_type_scat_dispersion_real
_atom_type_scat_dispersion_imag
_atom_type_scat_source
C C 0.0033 0.0016 'International Tables Vol C Tables 4.2.6.8 and 6.1.1.4'
H H 0.0000 0.0000 'International Tables Vol C Tables 4.2.6.8 and 6.1.1.4'
B B 0.0013 0.0007 'International Tables Vol C Tables 4.2.6.8 and 6.1.1.4'
F F 0.0171 0.0103 'International Tables Vol C Tables 4.2.6.8 and 6.1.1.4'
P P 0.1023 0.0942 'International Tables Vol C Tables 4.2.6.8 and 6.1.1.4'
Rh Rh -1.1178 0.9187 'International Tables Vol C Tables 4.2.6.8 and 6.1.1.4'

loop_
_geom_angle_atom_site_label_1
_geom_angle_atom_site_label_2
_geom_angle_atom_site_label_3
_geom_angle_site_symmetry_1
_geom_angle_site_symmetry_3
_geom_angle
_geom_angle_publ_flag
C5 Rh1 C1 . . 92.4(2) ?
C5 Rh1 C2 . . 81.2(2) ?
C1 Rh1 C2 . . 36.70(12) ?
C5 Rh1 C6 . . 37.33(13) ?
C1 Rh1 C6 . . 79.8(2) ?
C2 Rh1 C6 . . 91.7(2) ?
C5 Rh1 P2 . . 98.51(15) ?
C1 Rh1 P2 . . 153.42(15) ?
C2 Rh1 P2 . . 169.37(14) ?
C6 Rh1 P2 . . 94.43(15) ?
C5 Rh1 P1 . . 150.27(19) ?
C1 Rh1 P1 . . 99.46(15) ?
C2 Rh1 P1 . . 92.23(15) ?
C6 Rh1 P1 . . 172.15(19) ?
P2 Rh1 P1 . . 82.78(5) ?
C35 Rh2 C31 . . 94.5(2) ?
C35 Rh2 C36 . . 36.70(12) ?
C31 Rh2 C36 . . 80.1(2) ?
C35 Rh2 C32 . . 80.8(2) ?
C31 Rh2 C32 . . 36.52(12) ?
C36 Rh2 C32 . . 88.9(2) ?
C35 Rh2 P22 . . 96.78(17) ?
C31 Rh2 P22 . . 153.41(15) ?
C36 Rh2 P22 . . 94.91(18) ?
C32 Rh2 P22 . . 169.96(15) ?
C35 Rh2 P21 . . 150.21(16) ?
C31 Rh2 P21 . . 98.74(16) ?
C36 Rh2 P21 . . 172.88(16) ?
C32 Rh2 P21 . . 94.30(16) ?
P22 Rh2 P21 . . 82.97(6) ?
C65 Rh3 C61 . . 95.1(2) ?
C65 Rh3 C62 . . 80.7(2) ?
C61 Rh3 C62 . . 36.95(13) ?
C65 Rh3 C66 . . 36.71(13) ?
C61 Rh3 C66 . . 80.1(2) ?
C62 Rh3 C66 . . 88.5(2) ?
C65 Rh3 P32 . . 96.94(17) ?
C61 Rh3 P32 . . 151.68(16) ?
C62 Rh3 P32 . . 171.30(16) ?
C66 Rh3 P32 . . 94.59(18) ?
C65 Rh3 P31 . . 150.34(18) ?
C61 Rh3 P31 . . 98.63(16) ?
C62 Rh3 P31 . . 94.82(17) ?
C66 Rh3 P31 . . 172.70(18) ?
P32 Rh3 P31 . . 83.09(5) ?
C11 P1 C9 . . 107.7(2) ?
C11 P1 C14 . . 94.4(2) ?
C9 P1 C14 . . 103.1(2) ?
C11 P1 Rh1 . . 122.41(18) ?
C9 P1 Rh1 . . 109.67(15) ?
C14 P1 Rh1 . . 117.27(17) ?
C10 P2 C17 . . 108.2(2) ?
C10 P2 C20 . . 104.7(2) ?
C17 P2 C20 . . 95.0(3) ?
C10 P2 Rh1 . . 109.00(15) ?
C17 P2 Rh1 . . 124.76(19) ?
C20 P2 Rh1 . . 113.03(15) ?
C39 P21 C41 . . 106.2(3) ?
C39 P21 C44 . . 103.2(2) ?
C41 P21 C44 . . 94.8(3) ?
C39 P21 Rh2 . . 109.54(17) ?
C41 P21 Rh2 . . 122.78(19) ?
C44 P21 Rh2 . . 118.00(19) ?
C40 P22 C47 . . 107.9(3) ?
C40 P22 C50 . . 104.1(3) ?
C47 P22 C50 . . 95.1(3) ?
C40 P22 Rh2 . . 109.13(16) ?
C47 P22 Rh2 . . 123.43(19) ?
C50 P22 Rh2 . . 115.00(19) ?
C69 P31 C71 . . 107.3(3) ?
C69 P31 C74 . . 103.5(3) ?
C71 P31 C74 . . 94.4(2) ?
C69 P31 Rh3 . . 109.15(18) ?
C71 P31 Rh3 . . 123.37(19) ?
C74 P31 Rh3 . . 116.79(19) ?
C70 P32 C77 . . 108.0(3) ?
C70 P32 C80 . . 103.1(3) ?
C77 P32 C80 . . 95.1(2) ?
C70 P32 Rh3 . . 108.96(18) ?
C77 P32 Rh3 . . 125.7(2) ?
C80 P32 Rh3 . . 113.30(19) ?
C2 C1 C8' . . 118.7(7) ?
C2 C1 C8 . . 134.5(7) ?
C2 C1 Rh1 . . 72.6(3) ?
C8' C1 Rh1 . . 113.4(4) ?
C8 C1 Rh1 . . 105.3(5) ?
C2 C1 H1A . . 111.4 ?
C8' C1 H1A . . 120.0 ?
C8 C1 H1A . . 111.4 ?
Rh1 C1 H1A . . 111.4 ?
C2 C1 H1B . . 114.7 ?
C8' C1 H1B . . 115.1 ?
C8 C1 H1B . . 107.1 ?
Rh1 C1 H1B . . 115.5 ?
C1 C2 C3 . . 118.8(8) ?
C1 C2 C3' . . 128.7(7) ?
C1 C2 Rh1 . . 70.8(3) ?
C3 C2 Rh1 . . 114.1(5) ?
C3' C2 Rh1 . . 101.6(6) ?
C1 C2 H2A . . 115.3 ?
C3 C2 H2A . . 115.3 ?
C3' C2 H2A . . 113.6 ?
Rh1 C2 H2A . . 115.3 ?
C1 C2 H2B . . 114.3 ?
C3 C2 H2B . . 116.9 ?
Rh1 C2 H2B . . 113.6 ?
C2 C3 C4 . . 111.4(8) ?
C2 C3 H3A . . 109.4 ?
C4 C3 H3A . . 109.4 ?
C2 C3 H3B . . 109.4 ?
C4 C3 H3B . . 109.4 ?
H3A C3 H3B . . 108.0 ?
C3 C4 C5 . . 111.6(8) ?
C3 C4 H4A . . 109.3 ?
C5 C4 H4A . . 109.3 ?
C3 C4 H4B . . 109.3 ?
C5 C4 H4B . . 109.3 ?
H4A C4 H4B . . 108.0 ?
C4' C3' C2 . . 114.9(10) ?
C4' C3' H3C . . 108.6 ?
C2 C3' H3C . . 108.6 ?
C4' C3' H3D . . 108.6 ?
C2 C3' H3D . . 108.6 ?
H3C C3' H3D . . 107.5 ?
C5 C4' C3' . . 107.2(10) ?
C5 C4' H4C . . 110.3 ?
C3' C4' H4C . . 110.3 ?
C5 C4' H4D . . 110.3 ?
C3' C4' H4D . . 110.3 ?
H4C C4' H4D . . 108.5 ?
C6 C5 C4' . . 108.9(8) ?
C6 C5 C4 . . 133.4(6) ?
C6 C5 Rh1 . . 74.2(3) ?
C4 C5 Rh1 . . 103.0(5) ?
C6 C5 H5A . . 111.9 ?
C4' C5 H5A . . 122.2 ?
C4 C5 H5A . . 111.9 ?
Rh1 C5 H5A . . 111.9 ?
C6 C5 H5B . . 116.4 ?
C4' C5 H5B . . 115.8 ?
C4 C5 H5B . . 106.3 ?
Rh1 C5 H5B . . 117.1 ?
C5 C6 C7 . . 110.8(7) ?
C5 C6 C7' . . 137.7(7) ?
C5 C6 Rh1 . . 68.5(3) ?
C7 C6 Rh1 . . 111.2(5) ?
C7' C6 Rh1 . . 105.4(5) ?
C5 C6 H6A . . 118.7 ?
C7 C6 H6A . . 118.7 ?
C7' C6 H6A . . 101.2 ?
Rh1 C6 H6A . . 118.7 ?
C5 C6 H6B . . 110.3 ?
C7 C6 H6B . . 129.6 ?
C7' C6 H6B . . 110.9 ?
Rh1 C6 H6B . . 110.1 ?
C6 C7 C8 . . 107.4(9) ?
C6 C7 H7A . . 110.2 ?
C8 C7 H7A . . 110.2 ?
C6 C7 H7B . . 110.2 ?
C8 C7 H7B . . 110.2 ?
H7A C7 H7B . . 108.5 ?
C1 C8 C7 . . 109.7(9) ?
C1 C8 H8A . . 109.7 ?
C7 C8 H8A . . 109.7 ?
C1 C8 H8B . . 109.7 ?
C7 C8 H8B . . 109.7 ?
H8A C8 H8B . . 108.2 ?
C8' C7' C6 . . 110.8(8) ?
C8' C7' H7C . . 109.5 ?
C6 C7' H7C . . 109.5 ?
C8' C7' H7D . . 109.5 ?
C6 C7' H7D . . 109.5 ?
H7C C7' H7D . . 108.1 ?
C1 C8' C7' . . 112.8(8) ?
C1 C8' H8C . . 109.0 ?
C7' C8' H8C . . 109.0 ?
C1 C8' H8D . . 109.0 ?
C7' C8' H8D . . 109.0 ?
H8C C8' H8D . . 107.8 ?
C10 C9 P1 . . 108.2(3) ?
C10 C9 H9A . . 110.1 ?
P1 C9 H9A . . 110.1 ?
C10 C9 H9B . . 110.1 ?
P1 C9 H9B . . 110.1 ?
H9A C9 H9B . . 108.4 ?
C9 C10 P2 . . 106.8(3) ?
C9 C10 H10A . . 110.4 ?
P2 C10 H10A . . 110.4 ?
C9 C10 H10B . . 110.4 ?
P2 C10 H10B . . 110.4 ?
H10A C10 H10B . . 108.6 ?
C12 C11 C15 . . 115.2(5) ?
C12 C11 P1 . . 105.9(4) ?
C15 C11 P1 . . 114.9(4) ?
C12 C11 H11A . . 106.8 ?
C15 C11 H11A . . 106.8 ?
P1 C11 H11A . . 106.8 ?
C11 C12 C13 . . 105.9(5) ?
C11 C12 H12A . . 110.6 ?
C13 C12 H12A . . 110.6 ?
C11 C12 H12B . . 110.6 ?
C13 C12 H12B . . 110.6 ?
H12A C12 H12B . . 108.7 ?
C12 C13 C14 . . 108.8(4) ?
C12 C13 H13A . . 109.9 ?
C14 C13 H13A . . 109.9 ?
C12 C13 H13B . . 109.9 ?
C14 C13 H13B . . 109.9 ?
H13A C13 H13B . . 108.3 ?
C16 C14 C13 . . 114.8(4) ?
C16 C14 P1 . . 117.0(4) ?
C13 C14 P1 . . 104.8(4) ?
C16 C14 H14A . . 106.5 ?
C13 C14 H14A . . 106.5 ?
P1 C14 H14A . . 106.5 ?
C11 C15 H15A . . 109.5 ?
C11 C15 H15B . . 109.5 ?
H15A C15 H15B . . 109.5 ?
C11 C15 H15C . . 109.5 ?
H15A C15 H15C . . 109.5 ?
H15B C15 H15C . . 109.5 ?
C14 C16 H16A . . 109.5 ?
C14 C16 H16B . . 109.5 ?
H16A C16 H16B . . 109.5 ?
C14 C16 H16C . . 109.5 ?
H16A C16 H16C . . 109.5 ?
H16B C16 H16C . . 109.5 ?
C21 C17 C18 . . 114.4(4) ?
C21 C17 P2 . . 114.9(4) ?
C18 C17 P2 . . 104.2(4) ?
C21 C17 H17A . . 107.6 ?
C18 C17 H17A . . 107.6 ?
P2 C17 H17A . . 107.6 ?
C19 C18 C17 . . 107.9(5) ?
C19 C18 H18A . . 110.1 ?
C17 C18 H18A . . 110.1 ?
C19 C18 H18B . . 110.1 ?
C17 C18 H18B . . 110.1 ?
H18A C18 H18B . . 108.4 ?
C18 C19 C20 . . 108.3(5) ?
C18 C19 H19A . . 110.0 ?
C20 C19 H19A . . 110.0 ?
C18 C19 H19B . . 110.0 ?
C20 C19 H19B . . 110.0 ?
H19A C19 H19B . . 108.4 ?
C22 C20 C19 . . 112.6(5) ?
C22 C20 P2 . . 115.8(3) ?
C19 C20 P2 . . 105.3(4) ?
C22 C20 H20A . . 107.6 ?
C19 C20 H20A . . 107.6 ?
P2 C20 H20A . . 107.6 ?
C17 C21 H21A . . 109.5 ?
C17 C21 H21B . . 109.5 ?
H21A C21 H21B . . 109.5 ?
C17 C21 H21C . . 109.5 ?
H21A C21 H21C . . 109.5 ?
H21B C21 H21C . . 109.5 ?
C20 C22 H22A . . 109.5 ?
C20 C22 H22B . . 109.5 ?
H22A C22 H22B . . 109.5 ?
C20 C22 H22C . . 109.5 ?
H22A C22 H22C . . 109.5 ?
H22B C22 H22C . . 109.5 ?
C32 C31 C38 . . 128.2(6) ?
C32 C31 Rh2 . . 73.3(3) ?
C38 C31 Rh2 . . 107.2(4) ?
C32 C31 H31A . . 113.3 ?
C38 C31 H31A . . 113.3 ?
Rh2 C31 H31A . . 113.3 ?
C31 C32 C33 . . 123.8(6) ?
C31 C32 Rh2 . . 70.1(3) ?
C33 C32 Rh2 . . 109.1(3) ?
C31 C32 H32A . . 115.0 ?
C33 C32 H32A . . 115.0 ?
Rh2 C32 H32A . . 115.0 ?
C32 C33 C34 . . 115.6(5) ?
C32 C33 H33A . . 108.4 ?
C34 C33 H33A . . 108.4 ?
C32 C33 H33B . . 108.4 ?
C34 C33 H33B . . 108.4 ?
H33A C33 H33B . . 107.4 ?
C35 C34 C33 . . 116.7(5) ?
C35 C34 H34A . . 108.1 ?
C33 C34 H34A . . 108.1 ?
C35 C34 H34B . . 108.1 ?
C33 C34 H34B . . 108.1 ?
H34A C34 H34B . . 107.3 ?
C36 C35 C34 . . 127.6(7) ?
C36 C35 Rh2 . . 72.2(3) ?
C34 C35 Rh2 . . 107.0(4) ?
C36 C35 H35A . . 113.7 ?
C34 C35 H35A . . 113.7 ?
Rh2 C35 H35A . . 113.7 ?
C35 C36 C37 . . 124.1(7) ?
C35 C36 Rh2 . . 71.1(3) ?
C37 C36 Rh2 . . 111.5(4) ?
C35 C36 H36A . . 114.2 ?
C37 C36 H36A . . 114.2 ?
Rh2 C36 H36A . . 114.2 ?
C36 C37 C38 . . 113.8(5) ?
C36 C37 H37A . . 108.8 ?
C38 C37 H37A . . 108.8 ?
C36 C37 H37B . . 108.8 ?
C38 C37 H37B . . 108.8 ?
H37A C37 H37B . . 107.7 ?
C31 C38 C37 . . 116.2(5) ?
C31 C38 H38A . . 108.2 ?
C37 C38 H38A . . 108.2 ?
C31 C38 H38B . . 108.2 ?
C37 C38 H38B . . 108.2 ?
H38A C38 H38B . . 107.4 ?
C40 C39 P21 . . 107.4(4) ?
C40 C39 H39A . . 110.2 ?
P21 C39 H39A . . 110.2 ?
C40 C39 H39B . . 110.2 ?
P21 C39 H39B . . 110.2 ?
H39A C39 H39B . . 108.5 ?
C39 C40 P22 . . 106.2(4) ?
C39 C40 H40A . . 110.5 ?
P22 C40 H40A . . 110.5 ?
C39 C40 H40B . . 110.5 ?
P22 C40 H40B . . 110.5 ?
H40A C40 H40B . . 108.7 ?
C42 C41 C45 . . 115.5(5) ?
C42 C41 P21 . . 104.2(4) ?
C45 C41 P21 . . 115.9(4) ?
C42 C41 H41A . . 106.8 ?
C45 C41 H41A . . 106.8 ?
P21 C41 H41A . . 106.8 ?
C43 C42 C41 . . 106.6(6) ?
C43 C42 H42A . . 110.4 ?
C41 C42 H42A . . 110.4 ?
C43 C42 H42B . . 110.4 ?
C41 C42 H42B . . 110.4 ?
H42A C42 H42B . . 108.6 ?
C42 C43 C44 . . 108.7(5) ?
C42 C43 H43A . . 110.0 ?
C44 C43 H43A . . 110.0 ?
C42 C43 H43B . . 110.0 ?
C44 C43 H43B . . 110.0 ?
H43A C43 H43B . . 108.3 ?
C46 C44 C43 . . 115.0(5) ?
C46 C44 P21 . . 116.5(4) ?
C43 C44 P21 . . 103.9(4) ?
C46 C44 H44A . . 107.0 ?
C43 C44 H44A . . 107.0 ?
P21 C44 H44A . . 107.0 ?
C41 C45 H45A . . 109.5 ?
C41 C45 H45B . . 109.5 ?
H45A C45 H45B . . 109.5 ?
C41 C45 H45C . . 109.5 ?
H45A C45 H45C . . 109.5 ?
H45B C45 H45C . . 109.5 ?
C44 C46 H46A . . 109.5 ?
C44 C46 H46B . . 109.5 ?
H46A C46 H46B . . 109.5 ?
C44 C46 H46C . . 109.5 ?
H46A C46 H46C . . 109.5 ?
H46B C46 H46C . . 109.5 ?
C48 C47 C51 . . 114.2(5) ?
C48 C47 P22 . . 104.1(4) ?
C51 C47 P22 . . 115.1(4) ?
C48 C47 H47A . . 107.7 ?
C51 C47 H47A . . 107.7 ?
P22 C47 H47A . . 107.7 ?
C49 C48 C47 . . 106.7(5) ?
C49 C48 H48A . . 110.4 ?
C47 C48 H48A . . 110.4 ?
C49 C48 H48B . . 110.4 ?
C47 C48 H48B . . 110.4 ?
H48A C48 H48B . . 108.6 ?
C50 C49 C48 . . 108.7(5) ?
C50 C49 H49A . . 110.0 ?
C48 C49 H49A . . 110.0 ?
C50 C49 H49B . . 110.0 ?
C48 C49 H49B . . 109.9 ?
H49A C49 H49B . . 108.3 ?
C49 C50 C52 . . 115.1(5) ?
C49 C50 P22 . . 104.5(5) ?
C52 C50 P22 . . 116.6(4) ?
C49 C50 H50A . . 106.6 ?
C52 C50 H50A . . 106.6 ?
P22 C50 H50A . . 106.6 ?
C47 C51 H51A . . 109.5 ?
C47 C51 H51B . . 109.5 ?
H51A C51 H51B . . 109.5 ?
C47 C51 H51C . . 109.5 ?
H51A C51 H51C . . 109.5 ?
H51B C51 H51C . . 109.5 ?
C50 C52 H52A . . 109.5 ?
C50 C52 H52B . . 109.5 ?
H52A C52 H52B . . 109.5 ?
C50 C52 H52C . . 109.5 ?
H52A C52 H52C . . 109.5 ?
H52B C52 H52C . . 109.5 ?
C62 C61 C68 . . 127.2(6) ?
C62 C61 Rh3 . . 72.8(3) ?
C68 C61 Rh3 . . 108.5(4) ?
C62 C61 H61A . . 113.4 ?
C68 C61 H61A . . 113.4 ?
Rh3 C61 H61A . . 113.4 ?
C61 C62 C63 . . 123.4(6) ?
C61 C62 Rh3 . . 70.2(3) ?
C63 C62 Rh3 . . 111.3(4) ?
C61 C62 H62A . . 114.6 ?
C63 C62 H62A . . 114.6 ?
Rh3 C62 H62A . . 114.6 ?
C62 C63 C64 . . 113.4(5) ?
C62 C63 H63A . . 108.9 ?
C64 C63 H63A . . 108.9 ?
C62 C63 H63B . . 108.9 ?
C64 C63 H63B . . 108.9 ?
H63A C63 H63B . . 107.7 ?
C65 C64 C63 . . 116.2(6) ?
C65 C64 H64A . . 108.2 ?
C63 C64 H64A . . 108.2 ?
C65 C64 H64B . . 108.2 ?
C63 C64 H64B . . 108.2 ?
H64A C64 H64B . . 107.4 ?
C66 C65 C64 . . 126.2(6) ?
C66 C65 Rh3 . . 73.5(3) ?
C64 C65 Rh3 . . 106.9(4) ?
C66 C65 H65A . . 114.0 ?
C64 C65 H65A . . 114.0 ?
Rh3 C65 H65A . . 114.0 ?
C65 C66 C67 . . 125.3(7) ?
C65 C66 Rh3 . . 69.8(3) ?
C67 C66 Rh3 . . 111.2(4) ?
C65 C66 H66A . . 114.0 ?
C67 C66 H66A . . 114.0 ?
Rh3 C66 H66A . . 114.0 ?
C66 C67 C68 . . 114.4(5) ?
C66 C67 H67A . . 108.7 ?
C68 C67 H67A . . 108.7 ?
C66 C67 H67B . . 108.7 ?
C68 C67 H67B . . 108.7 ?
H67A C67 H67B . . 107.6 ?
C61 C68 C67 . . 115.4(5) ?
C61 C68 H68A . . 108.4 ?
C67 C68 H68A . . 108.4 ?
C61 C68 H68B . . 108.4 ?
C67 C68 H68B . . 108.4 ?
H68A C68 H68B . . 107.5 ?
C70 C69 P31 . . 107.4(4) ?
C70 C69 H69A . . 110.2 ?
P31 C69 H69A . . 110.2 ?
C70 C69 H69B . . 110.2 ?
P31 C69 H69B . . 110.2 ?
H69A C69 H69B . . 108.5 ?
C69 C70 P32 . . 106.9(4) ?
C69 C70 H70A . . 110.3 ?
P32 C70 H70A . . 110.3 ?
C69 C70 H70B . . 110.3 ?
P32 C70 H70B . . 110.3 ?
H70A C70 H70B . . 108.6 ?
C72 C71 C75 . . 115.3(5) ?
C72 C71 P31 . . 104.7(4) ?
C75 C71 P31 . . 116.4(4) ?
C72 C71 H71A . . 106.6 ?
C75 C71 H71A . . 106.6 ?
P31 C71 H71A . . 106.6 ?
C73 C72 C71 . . 106.3(4) ?
C73 C72 H72A . . 110.5 ?
C71 C72 H72A . . 110.5 ?
C73 C72 H72B . . 110.5 ?
C71 C72 H72B . . 110.5 ?
H72A C72 H72B . . 108.7 ?
C72 C73 C74 . . 109.2(5) ?
C72 C73 H73A . . 109.8 ?
C74 C73 H73A . . 109.8 ?
C72 C73 H73B . . 109.8 ?
C74 C73 H73B . . 109.8 ?
H73A C73 H73B . . 108.3 ?
C76 C74 C73 . . 115.1(5) ?
C76 C74 P31 . . 117.2(4) ?
C73 C74 P31 . . 104.2(4) ?
C76 C74 H74A . . 106.5 ?
C73 C74 H74A . . 106.5 ?
P31 C74 H74A . . 106.5 ?
C71 C75 H75A . . 109.5 ?
C71 C75 H75B . . 109.5 ?
H75A C75 H75B . . 109.5 ?
C71 C75 H75C . . 109.5 ?
H75A C75 H75C . . 109.5 ?
H75B C75 H75C . . 109.5 ?
C74 C76 H76A . . 109.5 ?
C74 C76 H76B . . 109.5 ?
H76A C76 H76B . . 109.5 ?
C74 C76 H76C . . 109.5 ?
H76A C76 H76C . . 109.5 ?
H76B C76 H76C . . 109.5 ?
C81 C77 C78 . . 115.2(5) ?
C81 C77 P32 . . 115.0(4) ?
C78 C77 P32 . . 103.6(4) ?
C81 C77 H77A . . 107.6 ?
C78 C77 H77A . . 107.6 ?
P32 C77 H77A . . 107.6 ?
C79 C78 C77 . . 107.0(5) ?
C79 C78 H78A . . 110.3 ?
C77 C78 H78A . . 110.3 ?
C79 C78 H78B . . 110.3 ?
C77 C78 H78B . . 110.3 ?
H78A C78 H78B . . 108.6 ?
C78 C79 C80 . . 107.9(5) ?
C78 C79 H79A . . 110.1 ?
C80 C79 H79A . . 110.1 ?
C78 C79 H79B . . 110.1 ?
C80 C79 H79B . . 110.1 ?
H79A C79 H79B . . 108.4 ?
C82 C80 C79 . . 112.5(5) ?
C82 C80 P32 . . 115.8(4) ?
C79 C80 P32 . . 104.7(3) ?
C82 C80 H80A . . 107.8 ?
C79 C80 H80A . . 107.8 ?
P32 C80 H80A . . 107.8 ?
C77 C81 H81A . . 109.5 ?
C77 C81 H81B . . 109.5 ?
H81A C81 H81B . . 109.5 ?
C77 C81 H81C . . 109.5 ?
H81A C81 H81C . . 109.5 ?
H81B C81 H81C . . 109.5 ?
C80 C82 H82A . . 109.5 ?
C80 C82 H82B . . 109.5 ?
H82A C82 H82B . . 109.5 ?
C80 C82 H82C . . 109.5 ?
H82A C82 H82C . . 109.5 ?
H82B C82 H82C . . 109.5 ?
F2 B1 F1 . . 110.2(5) ?
F2 B1 F4 . . 110.4(5) ?
F1 B1 F4 . . 108.6(5) ?
F2 B1 F3 . . 110.3(5) ?
F1 B1 F3 . . 108.7(5) ?
F4 B1 F3 . . 108.5(5) ?
F12 B3 F11 . . 110.4(6) ?
F12 B3 F9 . . 110.0(6) ?
F11 B3 F9 . . 109.1(6) ?
F12 B3 F10 . . 109.3(6) ?
F11 B3 F10 . . 108.7(6) ?
F9 B3 F10 . . 109.3(5) ?
F7' B2 F8' . . 126.5(9) ?
F7' B2 F5 . . 109.9(9) ?
F8 B2 F5 . . 118.7(7) ?
F8' B2 F5 . . 122.9(8) ?
F7' B2 F6' . . 116.9(8) ?
F8' B2 F6' . . 111.1(8) ?
F8 B2 F7 . . 110.5(8) ?
F8' B2 F7 . . 123.4(8) ?
F5 B2 F7 . . 108.6(7) ?
F6' B2 F7 . . 124.9(7) ?
F8 B2 F6 . . 108.0(7) ?
F5 B2 F6 . . 107.9(7) ?
F7 B2 F6 . . 101.8(5) ?
F7' B2 F5' . . 101.2(8) ?
F8' B2 F5' . . 97.8(7) ?
F6' B2 F5' . . 93.6(6) ?

loop_
_geom_bond_atom_site_label_1
_geom_bond_atom_site_label_2
_geom_bond_site_symmetry_2
_geom_bond_distance
_geom_bond_publ_flag
Rh1 C5 . 2.163(6) ?
Rh1 C1 . 2.209(5) ?
Rh1 C2 . 2.232(5) ?
Rh1 C6 . 2.236(5) ?
Rh1 P2 . 2.2737(13) ?
Rh1 P1 . 2.2786(14) ?
Rh2 C35 . 2.215(5) ?
Rh2 C31 . 2.218(5) ?
Rh2 C36 . 2.229(5) ?
Rh2 C32 . 2.259(5) ?
Rh2 P22 . 2.2602(14) ?
Rh2 P21 . 2.2702(15) ?
Rh3 C65 . 2.200(5) ?
Rh3 C61 . 2.205(5) ?
Rh3 C62 . 2.239(5) ?
Rh3 C66 . 2.249(6) ?
Rh3 P32 . 2.2642(14) ?
Rh3 P31 . 2.2797(14) ?
P1 C11 . 1.830(5) ?
P1 C9 . 1.837(4) ?
P1 C14 . 1.853(5) ?
P2 C10 . 1.821(5) ?
P2 C17 . 1.843(5) ?
P2 C20 . 1.852(6) ?
P21 C39 . 1.825(5) ?
P21 C41 . 1.837(5) ?
P21 C44 . 1.847(6) ?
P22 C40 . 1.819(5) ?
P22 C47 . 1.832(6) ?
P22 C50 . 1.834(6) ?
P31 C69 . 1.820(6) ?
P31 C71 . 1.826(5) ?
P31 C74 . 1.850(6) ?
P32 C70 . 1.814(5) ?
P32 C77 . 1.832(5) ?
P32 C80 . 1.850(5) ?
C1 C2 . 1.398(4) ?
C1 C8' . 1.479(12) ?
C1 C8 . 1.530(13) ?
C1 H1A . 1.0000 ?
C1 H1B . 1.0000 ?
C2 C3 . 1.416(12) ?
C2 C3' . 1.614(14) ?
C2 H2A . 1.0000 ?
C2 H2B . 1.0000 ?
C3 C4 . 1.535(5) ?
C3 H3A . 0.9900 ?
C3 H3B . 0.9900 ?
C4 C5 . 1.641(12) ?
C4 H4A . 0.9900 ?
C4 H4B . 0.9900 ?
C3' C4' . 1.529(5) ?
C3' H3C . 0.9900 ?
C3' H3D . 0.9900 ?
C4' C5 . 1.439(12) ?
C4' H4C . 0.9900 ?
C4' H4D . 0.9900 ?
C5 C6 . 1.410(4) ?
C5 H5A . 1.0000 ?
C5 H5B . 1.0000 ?
C6 C7 . 1.514(11) ?
C6 C7' . 1.564(11) ?
C6 H6A . 1.0000 ?
C6 H6B . 1.0000 ?
C7 C8 . 1.542(5) ?
C7 H7A . 0.9900 ?
C7 H7B . 0.9900 ?
C8 H8A . 0.9900 ?
C8 H8B . 0.9900 ?
C7' C8' . 1.536(5) ?
C7' H7C . 0.9900 ?
C7' H7D . 0.9900 ?
C8' H8C . 0.9900 ?
C8' H8D . 0.9900 ?
C9 C10 . 1.501(6) ?
C9 H9A . 0.9900 ?
C9 H9B . 0.9900 ?
C10 H10A . 0.9900 ?
C10 H10B . 0.9900 ?
C11 C12 . 1.506(7) ?
C11 C15 . 1.509(8) ?
C11 H11A . 1.0000 ?
C12 C13 . 1.523(8) ?
C12 H12A . 0.9900 ?
C12 H12B . 0.9900 ?
C13 C14 . 1.529(7) ?
C13 H13A . 0.9900 ?
C13 H13B . 0.9900 ?
C14 C16 . 1.509(7) ?
C14 H14A . 1.0000 ?
C15 H15A . 0.9800 ?
C15 H15B . 0.9800 ?
C15 H15C . 0.9800 ?
C16 H16A . 0.9800 ?
C16 H16B . 0.9800 ?
C16 H16C . 0.9800 ?
C17 C21 . 1.497(8) ?
C17 C18 . 1.527(8) ?
C17 H17A . 1.0000 ?
C18 C19 . 1.505(8) ?
C18 H18A . 0.9900 ?
C18 H18B . 0.9900 ?
C19 C20 . 1.528(7) ?
C19 H19A . 0.9900 ?
C19 H19B . 0.9900 ?
C20 C22 . 1.503(7) ?
C20 H20A . 1.0000 ?
C21 H21A . 0.9800 ?
C21 H21B . 0.9800 ?
C21 H21C . 0.9800 ?
C22 H22A . 0.9800 ?
C22 H22B . 0.9800 ?
C22 H22C . 0.9800 ?
C31 C32 . 1.403(4) ?
C31 C38 . 1.476(8) ?
C31 H31A . 1.0000 ?
C32 C33 . 1.489(7) ?
C32 H32A . 1.0000 ?
C33 C34 . 1.510(4) ?
C33 H33A . 0.9900 ?
C33 H33B . 0.9900 ?
C34 C35 . 1.464(8) ?
C34 H34A . 0.9900 ?
C34 H34B . 0.9900 ?
C35 C36 . 1.399(4) ?
C35 H35A . 1.0000 ?
C36 C37 . 1.486(8) ?
C36 H36A . 1.0000 ?
C37 C38 . 1.513(4) ?
C37 H37A . 0.9900 ?
C37 H37B . 0.9900 ?
C38 H38A . 0.9900 ?
C38 H38B . 0.9900 ?
C39 C40 . 1.518(7) ?
C39 H39A . 0.9900 ?
C39 H39B . 0.9900 ?
C40 H40A . 0.9900 ?
C40 H40B . 0.9900 ?
C41 C42 . 1.503(8) ?
C41 C45 . 1.506(8) ?
C41 H41A . 1.0000 ?
C42 C43 . 1.491(9) ?
C42 H42A . 0.9900 ?
C42 H42B . 0.9900 ?
C43 C44 . 1.530(7) ?
C43 H43A . 0.9900 ?
C43 H43B . 0.9900 ?
C44 C46 . 1.510(8) ?
C44 H44A . 1.0000 ?
C45 H45A . 0.9800 ?
C45 H45B . 0.9800 ?
C45 H45C . 0.9800 ?
C46 H46A . 0.9800 ?
C46 H46B . 0.9800 ?
C46 H46C . 0.9800 ?
C47 C48 . 1.510(8) ?
C47 C51 . 1.533(8) ?
C47 H47A . 1.0000 ?
C48 C49 . 1.502(9) ?
C48 H48A . 0.9900 ?
C48 H48B . 0.9900 ?
C49 C50 . 1.500(8) ?
C49 H49A . 0.9900 ?
C49 H49B . 0.9900 ?
C50 C52 . 1.515(8) ?
C50 H50A . 1.0000 ?
C51 H51A . 0.9800 ?
C51 H51B . 0.9800 ?
C51 H51C . 0.9800 ?
C52 H52A . 0.9800 ?
C52 H52B . 0.9800 ?
C52 H52C . 0.9800 ?
C61 C62 . 1.409(4) ?
C61 C68 . 1.486(7) ?
C61 H61A . 1.0000 ?
C62 C63 . 1.481(8) ?
C62 H62A . 1.0000 ?
C63 C64 . 1.520(4) ?
C63 H63A . 0.9900 ?
C63 H63B . 0.9900 ?
C64 C65 . 1.492(8) ?
C64 H64A . 0.9900 ?
C64 H64B . 0.9900 ?
C65 C66 . 1.402(5) ?
C65 H65A . 1.0000 ?
C66 C67 . 1.488(8) ?
C66 H66A . 1.0000 ?
C67 C68 . 1.527(5) ?
C67 H67A . 0.9900 ?
C67 H67B . 0.9900 ?
C68 H68A . 0.9900 ?
C68 H68B . 0.9900 ?
C69 C70 . 1.515(7) ?
C69 H69A . 0.9900 ?
C69 H69B . 0.9900 ?
C70 H70A . 0.9900 ?
C70 H70B . 0.9900 ?
C71 C72 . 1.509(7) ?
C71 C75 . 1.517(7) ?
C71 H71A . 1.0000 ?
C72 C73 . 1.486(8) ?
C72 H72A . 0.9900 ?
C72 H72B . 0.9900 ?
C73 C74 . 1.521(7) ?
C73 H73A . 0.9900 ?
C73 H73B . 0.9900 ?
C74 C76 . 1.496(7) ?
C74 H74A . 1.0000 ?
C75 H75A . 0.9800 ?
C75 H75B . 0.9800 ?
C75 H75C . 0.9800 ?
C76 H76A . 0.9800 ?
C76 H76B . 0.9800 ?
C76 H76C . 0.9800 ?
C77 C81 . 1.497(7) ?
C77 C78 . 1.516(8) ?
C77 H77A . 1.0000 ?
C78 C79 . 1.509(8) ?
C78 H78A . 0.9900 ?
C78 H78B . 0.9900 ?
C79 C80 . 1.527(7) ?
C79 H79A . 0.9900 ?
C79 H79B . 0.9900 ?
C80 C82 . 1.507(7) ?
C80 H80A . 1.0000 ?
C81 H81A . 0.9800 ?
C81 H81B . 0.9800 ?
C81 H81C . 0.9800 ?
C82 H82A . 0.9800 ?
C82 H82B . 0.9800 ?
C82 H82C . 0.9800 ?
B1 F2 . 1.346(6) ?
B1 F1 . 1.368(7) ?
B1 F4 . 1.371(7) ?
B1 F3 . 1.379(6) ?
B3 F12 . 1.344(8) ?
B3 F11 . 1.360(8) ?
B3 F9 . 1.366(7) ?
B3 F10 . 1.378(7) ?
B2 F7' . 1.213(10) ?
B2 F8 . 1.285(9) ?
B2 F8' . 1.294(11) ?
B2 F5 . 1.313(9) ?
B2 F6' . 1.398(11) ?
B2 F7 . 1.419(9) ?
B2 F6 . 1.460(10) ?
B2 F5' . 1.644(12) ?
